data_7702157
loop_
_publ_author_name
'Hardy, E. E.'
'Wyss, K. M.'
'Keller, R. J.'
'Gorden, J. D.'
'Gorden, A. E. V.'

_publ_section_title
;
 Tunable ligand emission of napthylsalophen triple-decker dinuclear
 lanthanide(iii) sandwich complexes.
;
_journal_issue 4
_journal_name_full 'Dalton transactions (Cambridge, England : 2003)'
_journal_page_first 1337
_journal_page_last 1346
_journal_paper_doi 10.1039/c7dt03733c
_journal_volume 47
_journal_year 2018
_chemical_formula_moiety 'C85 H58 Lu2 N6 O7'
_chemical_formula_sum 'C85 H58 Lu2 N6 O7'
_chemical_formula_weight 1625.38
_space_group_crystal_system monoclinic
_space_group_IT_number 14
_space_group_name_Hall '-P 2ybc'
_space_group_name_H-M_alt 'P 1 21/c 1'
_symmetry_Int_Tables_number 14
_atom_sites_solution_primary direct
_audit_creation_date 2017-06-13
_audit_creation_method
;
Olex2 1.2
(compiled 2017.03.28 svn.r3405 for OlexSys, GUI svn.r5337)
;
_audit_update_record
;
2017-06-13 deposited with the CCDC.
2017-12-20 downloaded from the CCDC.
;
_cell_angle_alpha 90
_cell_angle_beta 96.1767(13)
_cell_angle_gamma 90
_cell_formula_units_Z 4
_cell_length_a 17.3981(17)
_cell_length_b 20.4310(19)
_cell_length_c 20.6803(19)
_cell_measurement_reflns_used 9737
_cell_measurement_temperature 180.65
_cell_measurement_theta_max 27.111
_cell_measurement_theta_min 2.217
_cell_volume 7308.4(12)
_computing_cell_refinement 'SAINT v8.34A (Bruker, 2013)'
_computing_data_reduction 'SAINT v8.34A (Bruker, 2013)'
_computing_molecular_graphics 'Olex2 (Dolomanov et al., 2009)'
_computing_publication_material 'Olex2 (Dolomanov et al., 2009)'
_computing_structure_refinement 'olex2.refine (Bourhis et al., 2015)'
_computing_structure_solution 'ShelXS (Sheldrick, 2008)'
_diffrn_ambient_temperature 180.65
_diffrn_measured_fraction_theta_full 0.9955
_diffrn_measured_fraction_theta_max 0.9955
_diffrn_measurement_device_type 'Bruker APEX CCD'
_diffrn_measurement_method '\f and \w scans'
_diffrn_radiation_type 'Mo K\a'
_diffrn_radiation_wavelength 0.71073
_diffrn_reflns_av_R_equivalents 0.0559
_diffrn_reflns_av_unetI/netI 0.0399
_diffrn_reflns_limit_h_max 22
_diffrn_reflns_limit_h_min -22
_diffrn_reflns_limit_k_max 26
_diffrn_reflns_limit_k_min -26
_diffrn_reflns_limit_l_max 26
_diffrn_reflns_limit_l_min -26
_diffrn_reflns_number 80420
_diffrn_reflns_theta_full 27.1033
_diffrn_reflns_theta_max 27.10
_diffrn_reflns_theta_min 1.18
_diffrn_standards_number 0
_exptl_absorpt_coefficient_mu 2.745
_exptl_absorpt_correction_T_max 0.7458
_exptl_absorpt_correction_T_min 0.4928
_exptl_absorpt_correction_type multi-scan
_exptl_absorpt_process_details
'SADABS-2014/2 (Bruker,2014/2) was used for absorption correction. wR2(int) was 0.1479 before and 0.0746 after correction. The Ratio of minimum to maximum transmission is 0.6608. The \l/2 correction factor is 0.00150.'
_exptl_crystal_colour orange
_exptl_crystal_colour_primary orange
_exptl_crystal_density_diffrn 1.4771
_exptl_crystal_description block
_exptl_crystal_F_000 3230.8225
_exptl_crystal_recrystallization_method 'slow evaporation of DCM and methanol'
_exptl_crystal_size_max 0.19
_exptl_crystal_size_mid 0.16
_exptl_crystal_size_min 0.15
_refine_diff_density_max 8.7785
_refine_diff_density_min -2.8581
_refine_diff_density_rms 0.3382
_refine_ls_d_res_high 0.7800
_refine_ls_d_res_low 17.2971
_refine_ls_extinction_expression Fc^*^=kFc[1+0.001xFc^2^\l^3^/sin(2\q)]^-1/4^
_refine_ls_goodness_of_fit_ref 1.9867
_refine_ls_hydrogen_treatment mixed
_refine_ls_matrix_type full
_refine_ls_number_constraints 113
_refine_ls_number_parameters 899
_refine_ls_number_reflns 16055
_refine_ls_number_restraints 3
_refine_ls_restrained_S_all 1.9865
_refine_ls_R_factor_all 0.1622
_refine_ls_R_factor_gt 0.1491
_refine_ls_shift/su_max 0.0004
_refine_ls_shift/su_mean 0.0000
_refine_ls_structure_factor_coef Fsqd
_refine_ls_weighting_details 'w=1/[\s^2^(Fo^2^)+(0.2P)^2^] where P=(Fo^2^+2Fc^2^)/3'
_refine_ls_weighting_scheme calc
_refine_ls_wR_factor_gt 0.4186
_refine_ls_wR_factor_ref 0.4465
_reflns_Friedel_coverage 0.0
_reflns_limit_h_max 22
_reflns_limit_h_min -22
_reflns_limit_k_max 26
_reflns_limit_k_min 0
_reflns_limit_l_max 26
_reflns_limit_l_min 0
_reflns_number_gt 13140
_reflns_number_total 16055
_reflns_threshold_expression I>=2u(I)
_cod_data_source_file c7dt03733c2.cif
_cod_data_source_block Lu2L3_final
_cod_original_sg_symbol_H-M 'P 21/c'
_cod_database_code 7702157
_olex2_refinement_description
;
1. Fixed Uiso
 At 1.2 times of:
  All C(H) groups
 At 1.5 times of:
  All C(H,H,H) groups, All O(H) groups
2. Restrained distances
 O7-H7
 0.87 with sigma of 0.01
 C85-H7
 1.86646 with sigma of 0.02
 Lu2-H7
 2.915017 with sigma of 0.02
3. Others
 Fixed Uiso: C85(0.06)
4.a Me refined with riding coordinates:
 C85(H85a,H85b,H85c)
4.b Aromatic/amide H refined with riding coordinates:
 C39(H39), C30(H30), C11(H11), C54(H54), C55(H55), C34(H34), C41(H41), C7(H7a),
  C77(H77), C44(H44), C69(H69), C78(H78), C74(H74), C31(H31), C36(H36),
 C46(H46), C70(H70), C21(H21), C72(H72), C24(H24), C67(H67), C13(H13), C82(H82),
  C3(H3), C83(H83), C18(H18), C5(H5), C26(H26), C16(H16), C43(H43), C35(H35),
 C2(H2), C27(H27), C59(H59), C33(H33), C42(H42), C71(H71), C58(H58), C64(H64),
 C80(H80), C6(H6), C15(H15), C61(H61), C63(H63), C23(H23), C22(H22), C14(H14),
 C8(H8), C52(H52), C49(H49), C50(H50), C79(H79), C51(H51), C62(H62)
;
_olex2_exptl_crystal_mounting_method 'a suitable crystal was selected and mounted on a glass fibre using paratone-n oil'
_olex2_submission_special_instructions 'No special instructions were received'

loop_
_space_group_symop_id
_space_group_symop_operation_xyz
1 x,y,z
2 -x,y+1/2,-z+1/2
3 -x,-y,-z
4 x,-y-1/2,z-1/2

loop_
_atom_site_label
_atom_site_type_symbol
_atom_site_fract_x
_atom_site_fract_y
_atom_site_fract_z
_atom_site_U_iso_or_equiv
_atom_site_adp_type
_atom_site_occupancy
_atom_site_refinement_flags_posn
Lu1 Lu 0.22710(3) 0.44402(3) 0.24825(2) 0.0559(3) Uani 1.000000 .
Lu2 Lu 0.20823(3) 0.60109(3) 0.15240(2) 0.0599(3) Uani 1.000000 D
O4 O 0.1448(5) 0.5289(5) 0.2130(4) 0.0534(18) Uani 1.000000 .
O1 O 0.3093(5) 0.3751(5) 0.2093(4) 0.061(2) Uani 1.000000 .
O5 O 0.2723(5) 0.6371(6) 0.0737(4) 0.072(3) Uani 1.000000 .
O3 O 0.2839(5) 0.5120(4) 0.1781(4) 0.058(2) Uani 1.000000 .
N3 N 0.3385(6) 0.5010(5) 0.3086(5) 0.054(2) Uani 1.000000 .
O2 O 0.1497(5) 0.4048(5) 0.1650(4) 0.067(2) Uani 1.000000 .
N1 N 0.2725(7) 0.3757(5) 0.3371(5) 0.056(2) Uani 1.000000 .
C40 C 0.3363(8) 0.5117(6) 0.3747(7) 0.062(3) Uani 1.000000 .
N4 N 0.1987(6) 0.5128(5) 0.3402(5) 0.057(2) Uani 1.000000 .
C39 C 0.4035(7) 0.5158(7) 0.2828(6) 0.058(3) Uani 1.000000 .
H39 H 0.4437(7) 0.5354(7) 0.3110(6) 0.070(3) Uiso 1.000000 R
C38 C 0.4188(8) 0.5050(7) 0.2163(6) 0.061(3) Uani 1.000000 .
N5 N 0.3181(6) 0.6558(5) 0.2069(5) 0.055(2) Uani 1.000000 .
C45 C 0.2591(8) 0.5205(6) 0.3904(6) 0.057(3) Uani 1.000000 .
C68 C 0.3177(9) 0.6684(7) 0.2748(7) 0.066(3) Uani 1.000000 .
C32 C 0.5116(9) 0.4920(8) 0.1363(8) 0.071(4) Uani 1.000000 .
C29 C 0.3589(7) 0.5033(6) 0.1660(6) 0.057(3) Uani 1.000000 .
N2 N 0.1289(6) 0.3873(5) 0.2965(5) 0.055(2) Uani 1.000000 .
C47 C 0.0635(6) 0.5350(6) 0.2996(7) 0.054(3) Uani 1.000000 .
C53 C -0.0763(8) 0.5373(7) 0.2714(7) 0.062(3) Uani 1.000000 .
C10 C 0.4010(7) 0.3487(7) 0.3013(6) 0.060(3) Uani 1.000000 .
C30 C 0.3750(8) 0.4943(7) 0.1024(6) 0.065(3) Uani 1.000000 .
H30 H 0.3341(8) 0.4906(7) 0.0683(6) 0.078(4) Uiso 1.000000 R
C1 C 0.3784(7) 0.3574(7) 0.2347(7) 0.062(3) Uani 1.000000 .
O7 O 0.1549(6) 0.5207(5) 0.0776(4) 0.066(2) Uani 1.000000 D
H7 H 0.137(7) 0.484(3) 0.0928(13) 0.098(3) Uiso 1.000000 DR
C11 C 0.3428(7) 0.3482(7) 0.3456(6) 0.060(3) Uani 1.000000 .
H11 H 0.3556(7) 0.3258(7) 0.3856(6) 0.072(3) Uiso 1.000000 R
C4 C 0.5350(7) 0.3303(7) 0.2786(7) 0.064(3) Uani 1.000000 .
C54 C -0.0628(7) 0.5413(8) 0.2061(8) 0.070(4) Uani 1.000000 .
H54 H -0.1054(7) 0.5476(8) 0.1739(8) 0.084(4) Uiso 1.000000 R
C60 C 0.5024(10) 0.6598(10) 0.0401(8) 0.084(4) Uani 1.000000 .
C55 C 0.0090(7) 0.5365(6) 0.1872(7) 0.058(3) Uani 1.000000 .
H55 H 0.0156(7) 0.5344(6) 0.1423(7) 0.069(3) Uiso 1.000000 R
C34 C 0.6522(10) 0.4838(9) 0.1695(10) 0.093(6) Uani 1.000000 .
H34 H 0.7030(10) 0.4771(9) 0.1579(10) 0.112(7) Uiso 1.000000 R
C73 C 0.2374(8) 0.6765(5) 0.2909(5) 0.053(3) Uani 1.000000 .
C65 C 0.4825(8) 0.6634(6) 0.1038(8) 0.068(3) Uani 1.000000 .
O6 O 0.1107(6) 0.6610(6) 0.1132(5) 0.079(3) Uani 1.000000 .
C41 C 0.3984(11) 0.5137(9) 0.4218(7) 0.082(5) Uani 1.000000 .
H41 H 0.4493(11) 0.5089(9) 0.4099(7) 0.098(6) Uiso 1.000000 R
C19 C 0.0291(8) 0.3787(7) 0.2058(7) 0.064(3) Uani 1.000000 .
C7 C 0.5842(9) 0.3305(8) 0.4105(8) 0.074(4) Uani 1.000000 .
H7a H 0.6021(9) 0.3295(8) 0.4555(8) 0.088(5) Uiso 1.000000 R
C77 C -0.0406(10) 0.7067(7) 0.2947(9) 0.076(4) Uani 1.000000 .
H77 H 0.0017(10) 0.6976(7) 0.3264(9) 0.091(5) Uiso 1.000000 R
C81 C -0.0977(9) 0.7085(8) 0.1834(7) 0.071(3) Uani 1.000000 .
C44 C 0.2503(10) 0.5309(7) 0.4580(7) 0.069(3) Uani 1.000000 .
H44 H 0.1996(10) 0.5359(7) 0.4703(7) 0.083(4) Uiso 1.000000 R
C69 C 0.3796(9) 0.6738(7) 0.3192(7) 0.067(3) Uani 1.000000 .
H69 H 0.4300(9) 0.6668(7) 0.3069(7) 0.080(4) Uiso 1.000000 R
C78 C -0.1114(12) 0.7228(7) 0.3141(9) 0.084(5) Uani 1.000000 .
H78 H -0.1149(12) 0.7303(7) 0.3590(9) 0.101(6) Uiso 1.000000 R
C37 C 0.4996(7) 0.5018(6) 0.2040(7) 0.059(3) Uani 1.000000 .
N6 N 0.1788(6) 0.6676(5) 0.2407(5) 0.056(2) Uani 1.000000 .
C74 C 0.1125(7) 0.6932(7) 0.2474(6) 0.061(3) Uani 1.000000 .
H74 H 0.1095(7) 0.7171(7) 0.2865(6) 0.073(3) Uiso 1.000000 R
C57 C 0.3418(7) 0.6443(7) 0.0653(6) 0.060(3) Uani 1.000000 .
C31 C 0.4518(9) 0.4907(9) 0.0889(8) 0.077(4) Uani 1.000000 .
H31 H 0.4624(9) 0.4872(9) 0.0449(8) 0.093(5) Uiso 1.000000 R
C25 C -0.0861(8) 0.3624(8) 0.1219(7) 0.067(3) Uani 1.000000 .
C36 C 0.5642(7) 0.4999(8) 0.2521(9) 0.074(4) Uani 1.000000 .
H36 H 0.5565(7) 0.5053(8) 0.2966(9) 0.089(5) Uiso 1.000000 R
C46 C 0.1328(8) 0.5363(7) 0.3483(5) 0.059(3) Uani 1.000000 .
H46 H 0.1274(8) 0.5564(7) 0.3890(5) 0.071(3) Uiso 1.000000 R
C76 C -0.0306(9) 0.7037(8) 0.2290(9) 0.078(4) Uani 1.000000 .
C17 C 0.1435(8) 0.3733(7) 0.3645(6) 0.063(3) Uani 1.000000 .
C70 C 0.3700(9) 0.6897(7) 0.3830(8) 0.072(4) Uani 1.000000 .
H70 H 0.4134(9) 0.6985(7) 0.4138(8) 0.086(4) Uiso 1.000000 R
C21 C -0.1072(10) 0.3669(7) 0.2351(7) 0.074(4) Uani 1.000000 .
H21 H -0.0889(10) 0.3742(7) 0.2795(7) 0.089(5) Uiso 1.000000 R
C66 C 0.4030(10) 0.6568(8) 0.1181(7) 0.072(4) Uani 1.000000 .
C72 C 0.2313(10) 0.6880(6) 0.3574(8) 0.071(4) Uani 1.000000 .
H72 H 0.1811(10) 0.6929(6) 0.3708(8) 0.085(4) Uiso 1.000000 R
C24 C -0.1665(9) 0.3571(9) 0.1050(6) 0.077(4) Uani 1.000000 .
H24 H -0.1871(9) 0.3586(9) 0.0605(6) 0.092(5) Uiso 1.000000 R
C67 C 0.3843(8) 0.6673(7) 0.1830(6) 0.063(3) Uani 1.000000 .
H67 H 0.4246(8) 0.6848(7) 0.2126(6) 0.076(4) Uiso 1.000000 R
C56 C 0.0776(7) 0.5346(6) 0.2364(7) 0.058(3) Uani 1.000000 .
C9 C 0.4792(9) 0.3367(8) 0.3256(7) 0.071(4) Uani 1.000000 .
C20 C -0.0540(9) 0.3666(7) 0.1875(8) 0.070(3) Uani 1.000000 .
C75 C 0.0424(7) 0.6906(8) 0.2039(7) 0.064(3) Uani 1.000000 .
C13 C 0.2468(7) 0.3538(8) 0.4520(7) 0.072(4) Uani 1.000000 .
H13 H 0.2995(7) 0.3455(8) 0.4669(7) 0.086(5) Uiso 1.000000 R
C48 C -0.0115(8) 0.5353(6) 0.3182(7) 0.064(3) Uani 1.000000 .
C82 C -0.0888(8) 0.7037(7) 0.1170(8) 0.067(3) Uani 1.000000 .
H82 H -0.1327(8) 0.7112(7) 0.0865(8) 0.080(4) Uiso 1.000000 R
C3 C 0.5104(9) 0.3325(7) 0.2129(8) 0.073(4) Uani 1.000000 .
H3 H 0.5466(9) 0.3242(7) 0.1826(8) 0.087(5) Uiso 1.000000 R
C83 C -0.0224(10) 0.6892(9) 0.0948(8) 0.081(4) Uani 1.000000 .
H83 H -0.0202(10) 0.6845(9) 0.0494(8) 0.097(5) Uiso 1.000000 R
C12 C 0.2236(9) 0.3667(7) 0.3849(7) 0.067(3) Uani 1.000000 .
C18 C 0.0611(8) 0.3700(7) 0.2712(6) 0.062(3) Uani 1.000000 .
H18 H 0.0291(8) 0.3492(7) 0.2994(6) 0.075(3) Uiso 1.000000 R
C5 C 0.6161(9) 0.3232(7) 0.3009(9) 0.077(4) Uani 1.000000 .
H5 H 0.6531(9) 0.3161(7) 0.2710(9) 0.092(5) Uiso 1.000000 R
C26 C -0.0340(11) 0.3664(9) 0.0756(9) 0.086(5) Uani 1.000000 .
H26 H -0.0536(11) 0.3580(9) 0.0317(9) 0.103(5) Uiso 1.000000 R
C16 C 0.0891(9) 0.3733(8) 0.4080(8) 0.071(4) Uani 1.000000 .
H16 H 0.0361(9) 0.3810(8) 0.3937(8) 0.085(4) Uiso 1.000000 R
C43 C 0.3095(12) 0.5337(10) 0.5039(7) 0.087(5) Uani 1.000000 .
H43 H 0.3007(12) 0.5429(10) 0.5475(7) 0.105(6) Uiso 1.000000 R
C35 C 0.6379(10) 0.4903(9) 0.2355(9) 0.086(5) Uani 1.000000 .
H35 H 0.6799(10) 0.4881(9) 0.2688(9) 0.104(6) Uiso 1.000000 R
C2 C 0.4361(8) 0.3463(7) 0.1903(7) 0.067(3) Uani 1.000000 .
H2 H 0.4217(8) 0.3487(7) 0.1447(7) 0.080(4) Uiso 1.000000 R
C84 C 0.0477(8) 0.6805(7) 0.1398(7) 0.070(4) Uani 1.000000 .
C27 C 0.0425(8) 0.3812(9) 0.0875(7) 0.078(4) Uani 1.000000 .
H27 H 0.0737(8) 0.3860(9) 0.0528(7) 0.094(5) Uiso 1.000000 R
C59 C 0.4380(11) 0.6535(11) -0.0128(9) 0.094(6) Uani 1.000000 .
H59 H 0.4486(11) 0.6559(11) -0.0569(9) 0.113(7) Uiso 1.000000 R
C33 C 0.5901(9) 0.4876(9) 0.1233(8) 0.080(4) Uani 1.000000 .
H33 H 0.6001(9) 0.4874(9) 0.0790(8) 0.097(5) Uiso 1.000000 R
C42 C 0.3868(10) 0.5231(9) 0.4882(7) 0.077(4) Uani 1.000000 .
H42 H 0.4292(10) 0.5223(9) 0.5213(7) 0.093(5) Uiso 1.000000 R
C71 C 0.2910(11) 0.6924(9) 0.4018(7) 0.080(4) Uani 1.000000 .
H71 H 0.2830(11) 0.6975(9) 0.4463(7) 0.096(5) Uiso 1.000000 R
C28 C 0.0753(8) 0.3896(7) 0.1557(6) 0.061(3) Uani 1.000000 .
C58 C 0.3645(9) 0.6444(9) 0.0007(8) 0.078(4) Uani 1.000000 .
H58 H 0.3256(9) 0.6376(9) -0.0345(8) 0.094(5) Uiso 1.000000 R
C64 C 0.5438(9) 0.6667(9) 0.1533(8) 0.078(4) Uani 1.000000 .
H64 H 0.5343(9) 0.6704(9) 0.1975(8) 0.094(5) Uiso 1.000000 R
C80 C -0.1730(9) 0.7196(11) 0.2062(10) 0.095(6) Uani 1.000000 .
H80 H -0.2178(9) 0.7202(11) 0.1755(10) 0.114(7) Uiso 1.000000 R
C6 C 0.6375(9) 0.3269(10) 0.3650(8) 0.089(5) Uani 1.000000 .
H6 H 0.6911(9) 0.3270(10) 0.3799(8) 0.107(6) Uiso 1.000000 R
C15 C 0.1131(10) 0.3615(8) 0.4739(8) 0.078(4) Uani 1.000000 .
H15 H 0.0762(10) 0.3590(8) 0.5045(8) 0.094(5) Uiso 1.000000 R
C61 C 0.5770(14) 0.6660(9) 0.0271(9) 0.100(6) Uani 1.000000 .
H61 H 0.5877(14) 0.6684(9) -0.0169(9) 0.120(8) Uiso 1.000000 R
C63 C 0.6190(10) 0.6645(12) 0.1364(10) 0.101(6) Uani 1.000000 .
H63 H 0.6604(10) 0.6597(12) 0.1700(10) 0.122(7) Uiso 1.000000 R
C23 C -0.2163(9) 0.3498(8) 0.1537(9) 0.079(4) Uani 1.000000 .
H23 H -0.2697(9) 0.3404(8) 0.1432(9) 0.094(5) Uiso 1.000000 R
C22 C -0.1846(9) 0.3568(8) 0.2177(8) 0.078(4) Uani 1.000000 .
H22 H -0.2180(9) 0.3545(8) 0.2510(8) 0.093(5) Uiso 1.000000 R
C14 C 0.1916(11) 0.3536(10) 0.4942(8) 0.088(5) Uani 1.000000 .
H14 H 0.2073(11) 0.3479(10) 0.5393(8) 0.106(6) Uiso 1.000000 R
C8 C 0.5074(10) 0.3355(9) 0.3919(7) 0.080(4) Uani 1.000000 .
H8 H 0.4723(10) 0.3381(9) 0.4239(7) 0.096(5) Uiso 1.000000 R
C52 C -0.1496(10) 0.5424(8) 0.2935(10) 0.082(4) Uani 1.000000 .
H52 H -0.1919(10) 0.5516(8) 0.2618(10) 0.098(5) Uiso 1.000000 R
C49 C -0.0267(9) 0.5275(8) 0.3848(7) 0.071(4) Uani 1.000000 .
H49 H 0.0155(9) 0.5202(8) 0.4171(7) 0.085(4) Uiso 1.000000 R
C50 C -0.1019(10) 0.5303(9) 0.4036(9) 0.083(4) Uani 1.000000 .
H50 H -0.1097(10) 0.5289(9) 0.4484(9) 0.100(5) Uiso 1.000000 R
C79 C -0.1808(11) 0.7289(8) 0.2690(8) 0.082(5) Uani 1.000000 .
H79 H -0.2294(11) 0.7389(8) 0.2835(8) 0.098(5) Uiso 1.000000 R
C51 C -0.1655(9) 0.5352(10) 0.3561(11) 0.100(6) Uani 1.000000 .
H51 H -0.2172(9) 0.5337(10) 0.3670(11) 0.120(7) Uiso 1.000000 R
C62 C 0.6357(12) 0.6689(12) 0.0741(10) 0.106(7) Uani 1.000000 .
H62 H 0.6874(12) 0.6739(12) 0.0643(10) 0.128(8) Uiso 1.000000 R
C85 C 0.1614(8) 0.5060(6) 0.0105(6) 0.060000 Uiso 1.000000 D
H85a H 0.1293(8) 0.4679(6) -0.0027(6) 0.090000 Uiso 1.000000 R
H85b H 0.1439(8) 0.5437(6) -0.0164(6) 0.090000 Uiso 1.000000 R
H85c H 0.2155(8) 0.4964(6) 0.0049(6) 0.090000 Uiso 1.000000 R

loop_
_atom_site_aniso_label
_atom_site_aniso_U_11
_atom_site_aniso_U_22
_atom_site_aniso_U_33
_atom_site_aniso_U_12
_atom_site_aniso_U_13
_atom_site_aniso_U_23
Lu1 0.0481(4) 0.0660(4) 0.0545(4) 0.00051(19) 0.0093(2) -0.00178(19)
Lu2 0.0537(4) 0.0699(4) 0.0569(4) 0.0074(2) 0.0098(2) 0.0026(2)
O4 0.044(4) 0.074(5) 0.044(4) 0.006(4) 0.014(3) 0.001(3)
O1 0.050(4) 0.075(5) 0.061(5) 0.011(4) 0.018(4) -0.018(4)
O5 0.055(5) 0.108(8) 0.056(5) -0.008(5) 0.018(4) 0.017(5)
O3 0.059(5) 0.049(4) 0.072(5) 0.010(3) 0.034(4) 0.017(4)
N3 0.043(5) 0.071(6) 0.051(5) -0.006(4) 0.017(4) 0.001(4)
O2 0.040(4) 0.101(7) 0.060(5) -0.019(4) 0.001(4) -0.029(5)
N1 0.063(6) 0.059(5) 0.046(4) -0.004(5) 0.005(4) -0.000(4)
C40 0.059(7) 0.054(6) 0.074(8) -0.003(5) 0.007(6) 0.010(5)
N4 0.055(6) 0.057(5) 0.060(5) -0.014(4) 0.012(4) -0.005(4)
C39 0.037(5) 0.071(7) 0.066(7) 0.001(5) 0.006(5) 0.012(6)
C38 0.058(7) 0.068(7) 0.059(6) 0.004(6) 0.020(5) 0.006(5)
N5 0.052(5) 0.052(5) 0.063(5) 0.001(4) 0.009(4) -0.004(4)
C45 0.063(7) 0.064(7) 0.046(5) -0.011(5) 0.011(5) 0.004(5)
C68 0.070(8) 0.059(7) 0.071(8) 0.001(6) 0.016(6) -0.014(6)
C32 0.060(8) 0.079(9) 0.076(9) 0.015(7) 0.021(6) 0.004(7)
C29 0.039(5) 0.070(7) 0.065(7) 0.003(5) 0.021(5) 0.013(5)
N2 0.060(6) 0.049(5) 0.058(5) -0.001(4) 0.020(4) 0.003(4)
C47 0.026(4) 0.058(6) 0.079(8) -0.003(4) 0.010(4) -0.007(5)
C53 0.056(7) 0.061(7) 0.069(7) 0.003(5) 0.008(6) 0.005(6)
C10 0.048(6) 0.066(7) 0.067(7) -0.000(5) 0.017(5) -0.006(5)
C30 0.063(8) 0.086(9) 0.050(6) 0.001(6) 0.029(5) -0.005(6)
C1 0.045(6) 0.075(8) 0.067(7) 0.005(5) 0.013(5) 0.002(6)
O7 0.077(6) 0.070(5) 0.049(4) 0.012(5) 0.004(4) -0.005(4)
C11 0.048(6) 0.067(7) 0.063(7) -0.011(5) -0.003(5) 0.006(5)
C4 0.045(6) 0.079(8) 0.070(7) -0.008(6) 0.017(5) -0.008(6)
C54 0.030(5) 0.081(9) 0.098(10) 0.001(5) -0.001(6) -0.007(7)
C60 0.074(10) 0.109(13) 0.073(9) 0.003(9) 0.024(7) 0.012(8)
C55 0.045(6) 0.060(6) 0.067(7) -0.002(5) 0.005(5) -0.001(5)
C34 0.062(9) 0.094(11) 0.129(15) 0.020(8) 0.035(9) 0.038(11)
C73 0.083(8) 0.036(4) 0.039(4) 0.002(5) 0.005(5) 0.011(4)
C65 0.062(8) 0.051(6) 0.092(10) 0.007(5) 0.019(7) -0.004(6)
O6 0.061(6) 0.106(8) 0.069(6) 0.043(6) 0.006(4) 0.021(5)
C41 0.086(11) 0.092(11) 0.064(8) -0.040(9) -0.005(7) 0.003(7)
C19 0.059(7) 0.064(7) 0.069(7) -0.000(6) 0.010(6) -0.012(6)
C7 0.061(8) 0.074(8) 0.083(9) 0.012(6) -0.007(7) -0.021(7)
C77 0.073(9) 0.065(8) 0.094(11) -0.006(7) 0.028(8) -0.009(7)
C81 0.070(9) 0.076(9) 0.070(8) 0.008(7) 0.018(7) 0.008(6)
C44 0.082(10) 0.060(7) 0.064(7) -0.001(7) 0.002(6) -0.009(6)
C69 0.061(8) 0.057(7) 0.081(8) 0.003(6) 0.003(6) 0.008(6)
C78 0.110(13) 0.046(6) 0.099(11) -0.010(7) 0.023(10) -0.007(7)
C37 0.043(6) 0.056(6) 0.080(8) 0.010(5) 0.015(5) 0.014(5)
N6 0.050(5) 0.060(5) 0.060(5) 0.008(4) 0.015(4) 0.004(4)
C74 0.049(6) 0.070(7) 0.065(7) 0.004(5) 0.009(5) -0.002(6)
C57 0.051(6) 0.076(8) 0.055(6) 0.008(5) 0.020(5) 0.002(5)
C31 0.054(8) 0.105(12) 0.078(9) -0.006(7) 0.029(7) 0.010(8)
C25 0.051(7) 0.087(9) 0.062(7) 0.006(6) 0.003(5) -0.017(6)
C36 0.040(6) 0.075(8) 0.107(12) -0.009(6) 0.009(6) 0.004(7)
C46 0.061(7) 0.075(7) 0.042(5) 0.007(6) 0.005(5) 0.004(5)
C76 0.061(8) 0.068(8) 0.108(12) 0.014(6) 0.022(8) 0.008(8)
C17 0.059(7) 0.074(8) 0.055(6) 0.014(6) 0.012(5) 0.008(5)
C70 0.066(8) 0.065(7) 0.083(9) -0.004(6) 0.001(7) -0.022(7)
C21 0.088(10) 0.068(8) 0.072(8) 0.019(7) 0.028(7) 0.016(6)
C66 0.082(10) 0.073(8) 0.063(7) 0.006(7) 0.016(7) 0.017(6)
C72 0.087(10) 0.045(6) 0.087(9) 0.013(6) 0.037(8) -0.004(6)
C24 0.071(9) 0.109(12) 0.048(6) -0.012(8) -0.001(6) -0.004(7)
C67 0.059(7) 0.073(8) 0.058(6) 0.003(6) 0.012(5) -0.015(6)
C56 0.047(6) 0.054(6) 0.072(7) 0.001(5) 0.006(5) -0.016(5)
C9 0.066(8) 0.075(8) 0.070(8) 0.020(7) -0.003(6) 0.006(6)
C20 0.059(8) 0.060(7) 0.093(10) 0.002(6) 0.016(7) -0.009(6)
C75 0.041(6) 0.080(8) 0.074(8) 0.001(5) 0.015(5) 0.006(6)
C13 0.041(6) 0.110(11) 0.065(7) 0.026(7) 0.007(5) -0.017(7)
C48 0.053(7) 0.058(6) 0.085(9) 0.002(5) 0.030(6) 0.002(6)
C82 0.050(6) 0.059(7) 0.088(9) 0.012(5) -0.010(6) -0.002(6)
C3 0.072(9) 0.055(7) 0.098(10) 0.014(6) 0.038(8) 0.004(6)
C83 0.069(9) 0.089(10) 0.082(10) 0.012(8) 0.001(7) 0.014(8)
C12 0.072(8) 0.065(7) 0.068(7) -0.001(6) 0.026(6) -0.012(6)
C18 0.066(8) 0.064(7) 0.057(6) -0.003(6) 0.008(5) -0.000(5)
C5 0.060(8) 0.059(7) 0.110(12) 0.018(6) 0.000(7) 0.003(7)
C26 0.086(11) 0.094(11) 0.080(10) 0.008(9) 0.021(8) -0.019(8)
C16 0.058(8) 0.075(8) 0.084(9) -0.009(6) 0.024(7) -0.011(7)
C43 0.096(12) 0.106(12) 0.055(7) -0.002(10) -0.012(7) 0.003(8)
C35 0.065(9) 0.092(11) 0.103(12) -0.020(8) 0.010(8) -0.006(9)
C2 0.062(8) 0.069(7) 0.070(7) 0.003(6) 0.015(6) -0.009(6)
C84 0.063(8) 0.068(8) 0.080(9) 0.025(6) 0.022(7) 0.007(6)
C27 0.045(6) 0.128(13) 0.059(7) -0.004(7) -0.010(5) -0.025(8)
C59 0.073(10) 0.128(16) 0.088(11) -0.002(10) 0.033(9) -0.008(11)
C33 0.055(8) 0.112(12) 0.081(9) 0.001(8) 0.036(7) 0.005(8)
C42 0.079(10) 0.089(10) 0.064(8) -0.014(8) 0.007(7) -0.019(7)
C71 0.085(11) 0.094(11) 0.060(7) -0.001(9) -0.002(7) 0.015(7)
C28 0.054(7) 0.074(8) 0.056(6) 0.011(6) 0.004(5) -0.007(5)
C58 0.066(9) 0.097(11) 0.077(9) 0.004(8) 0.030(7) 0.021(8)
C64 0.056(8) 0.099(11) 0.083(9) -0.022(7) 0.023(7) -0.024(8)
C80 0.047(7) 0.120(15) 0.116(14) -0.004(8) 0.004(8) 0.023(11)
C6 0.051(7) 0.134(15) 0.081(10) -0.035(9) 0.001(7) 0.006(9)
C15 0.075(9) 0.085(10) 0.079(9) 0.007(8) 0.035(7) 0.015(7)
C61 0.140(18) 0.086(11) 0.081(11) -0.030(12) 0.049(12) -0.002(9)
C63 0.053(9) 0.139(17) 0.113(14) 0.006(10) 0.012(9) 0.013(13)
C23 0.062(8) 0.076(9) 0.098(11) -0.006(7) 0.010(7) 0.008(8)
C22 0.066(9) 0.087(10) 0.082(9) -0.003(7) 0.020(7) -0.017(8)
C14 0.084(11) 0.118(14) 0.066(8) -0.011(10) 0.023(8) 0.014(8)
C8 0.081(10) 0.095(11) 0.062(8) 0.015(9) 0.001(7) -0.010(7)
C52 0.063(9) 0.078(9) 0.108(13) 0.000(7) 0.026(8) 0.001(8)
C49 0.073(9) 0.076(8) 0.069(8) -0.004(7) 0.031(7) 0.002(6)
C50 0.078(10) 0.094(11) 0.085(10) 0.004(8) 0.041(8) -0.004(8)
C79 0.100(12) 0.068(8) 0.085(10) 0.020(8) 0.048(9) 0.002(7)
C51 0.046(8) 0.112(14) 0.146(18) -0.002(8) 0.031(9) -0.033(12)
C62 0.093(13) 0.145(19) 0.090(12) -0.022(13) 0.053(11) -0.009(12)

loop_
_atom_type_symbol
_atom_type_scat_dispersion_real
_atom_type_scat_dispersion_imag
_atom_type_scat_Cromer_Mann_a1
_atom_type_scat_Cromer_Mann_a2
_atom_type_scat_Cromer_Mann_a3
_atom_type_scat_Cromer_Mann_a4
_atom_type_scat_Cromer_Mann_b1
_atom_type_scat_Cromer_Mann_b2
_atom_type_scat_Cromer_Mann_b3
_atom_type_scat_Cromer_Mann_b4
_atom_type_scat_Cromer_Mann_c
_atom_type_scat_source
_atom_type_scat_dispersion_source
H 0.00000 0.00000 0.49300 0.32291 0.14019 0.04081 10.51090 26.12570 3.14236 57.79970 0.0030380000826 'International Tables Volume C Table 6.1.1.4 (pp. 500-502)' 'Henke, Gullikson and Davis, At. Data and Nucl. Data Tables, 1993, 54, 2'
C 0.00347 0.00161 2.31000 1.02000 1.58860 0.86500 20.84390 10.20750 0.56870 51.65120 0.215599998832 'International Tables Volume C Table 6.1.1.4 (pp. 500-502)' 'Henke, Gullikson and Davis, At. Data and Nucl. Data Tables, 1993, 54, 2'
Lu -0.31141 6.23834 28.94760 15.22080 15.10000 3.71601 1.90182 9.98519 0.26103 84.32980 7.9762802124 'International Tables Volume C Table 6.1.1.4 (pp. 500-502)' 'Henke, Gullikson and Davis, At. Data and Nucl. Data Tables, 1993, 54, 2'
O 0.01158 0.00611 3.04850 2.28680 1.54630 0.86700 13.27710 5.70110 0.32390 32.90890 0.250800013542 'International Tables Volume C Table 6.1.1.4 (pp. 500-502)' 'Henke, Gullikson and Davis, At. Data and Nucl. Data Tables, 1993, 54, 2'
N 0.00653 0.00323 12.21260 3.13220 2.01250 1.16630 0.00570 9.89330 28.99750 0.58260 -11.5290002823 'International Tables Volume C Table 6.1.1.4 (pp. 500-502)' 'Henke, Gullikson and Davis, At. Data and Nucl. Data Tables, 1993, 54, 2'

loop_
_geom_angle_atom_site_label_1
_geom_angle_atom_site_label_2
_geom_angle_atom_site_label_3
_geom_angle
O1 Lu1 O4 139.6(3)
O3 Lu1 O4 69.1(3)
O3 Lu1 O1 79.5(3)
N3 Lu1 O4 103.3(3)
N3 Lu1 O1 89.0(3)
N3 Lu1 O3 70.7(3)
O2 Lu1 O4 73.9(4)
O2 Lu1 O1 81.4(3)
O2 Lu1 O3 89.7(4)
O2 Lu1 N3 159.5(3)
N1 Lu1 O4 145.7(3)
N1 Lu1 O1 74.6(4)
N1 Lu1 O3 135.4(4)
N1 Lu1 N3 73.1(4)
N1 Lu1 O2 120.8(4)
N4 Lu1 O4 69.3(3)
N4 Lu1 O1 146.6(4)
N4 Lu1 O3 106.2(3)
N4 Lu1 N3 63.5(3)
N4 Lu1 O2 130.6(4)
N4 Lu1 N1 79.3(4)
N2 Lu1 O4 92.8(3)
N2 Lu1 O1 111.3(4)
N2 Lu1 O3 159.4(4)
N2 Lu1 N3 125.3(3)
N2 Lu1 O2 75.2(4)
N2 Lu1 N1 65.3(4)
N2 Lu1 N4 74.9(3)
O5 Lu2 O4 158.9(4)
O3 Lu2 O4 70.0(3)
O3 Lu2 O5 96.6(3)
N5 Lu2 O4 116.8(3)
N5 Lu2 O5 75.5(4)
N5 Lu2 O3 81.4(3)
O7 Lu2 O4 74.6(3)
O7 Lu2 O5 86.7(4)
O7 Lu2 O3 77.0(3)
O7 Lu2 N5 150.1(3)
O6 Lu2 O4 99.4(4)
O6 Lu2 O5 88.4(4)
O6 Lu2 O3 160.9(4)
O6 Lu2 N5 117.7(4)
O6 Lu2 O7 85.0(4)
N6 Lu2 O4 78.0(3)
N6 Lu2 O5 123.1(4)
N6 Lu2 O3 116.5(3)
N6 Lu2 N5 66.3(4)
N6 Lu2 O7 142.6(4)
N6 Lu2 O6 75.0(4)
Lu2 O4 Lu1 109.6(3)
C56 O4 Lu1 119.6(8)
C56 O4 Lu2 129.9(8)
C1 O1 Lu1 129.0(8)
C57 O5 Lu2 135.9(9)
Lu2 O3 Lu1 110.6(3)
C29 O3 Lu1 121.3(7)
C29 O3 Lu2 127.0(7)
C40 N3 Lu1 117.8(7)
C39 N3 Lu1 123.7(8)
C39 N3 C40 118.2(11)
C28 O2 Lu1 134.4(8)
C11 N1 Lu1 124.8(8)
C12 N1 Lu1 116.9(9)
C12 N1 C11 118.2(11)
C45 C40 N3 111.6(11)
C41 C40 N3 126.8(14)
C41 C40 C45 121.5(14)
C45 N4 Lu1 116.0(8)
C46 N4 Lu1 125.3(9)
C46 N4 C45 118.3(11)
C38 C39 N3 126.6(12)
C29 C38 C39 121.1(11)
C37 C38 C39 116.9(13)
C37 C38 C29 121.8(11)
C68 N5 Lu2 117.4(8)
C67 N5 Lu2 126.2(8)
C67 N5 C68 115.6(11)
N4 C45 C40 117.8(11)
C44 C45 C40 116.1(13)
C44 C45 N4 125.8(12)
C73 C68 N5 110.3(12)
C69 C68 N5 126.8(13)
C69 C68 C73 122.9(13)
C31 C32 C37 121.5(13)
C33 C32 C37 115.6(14)
C33 C32 C31 122.9(14)
C38 C29 O3 120.8(11)
C30 C29 O3 119.1(12)
C30 C29 C38 120.1(11)
C17 N2 Lu1 116.8(8)
C18 N2 Lu1 129.3(9)
C18 N2 C17 113.8(11)
C56 C47 C46 115.9(10)
C48 C47 C46 121.8(12)
C48 C47 C56 122.4(12)
C48 C53 C54 117.5(12)
C52 C53 C54 124.3(14)
C52 C53 C48 117.8(14)
C11 C10 C1 119.0(12)
C9 C10 C1 121.7(12)
C9 C10 C11 119.2(12)
C31 C30 C29 119.5(14)
C10 C1 O1 125.2(11)
C2 C1 O1 117.3(12)
C2 C1 C10 117.6(12)
C85 O7 Lu2 135.0(8)
C10 C11 N1 127.5(12)
C3 C4 C9 119.7(13)
C5 C4 C9 119.8(14)
C5 C4 C3 120.5(13)
C55 C54 C53 122.1(13)
C59 C60 C65 117.0(15)
C61 C60 C65 121.2(18)
C61 C60 C59 121.6(16)
C56 C55 C54 120.3(13)
C33 C34 C35 117.3(15)
N6 C73 C68 116.9(10)
C72 C73 C68 114.2(12)
C72 C73 N6 128.8(13)
C66 C65 C60 121.6(15)
C64 C65 C60 116.5(14)
C64 C65 C66 121.6(14)
C84 O6 Lu2 130.8(9)
C42 C41 C40 120.4(17)
C18 C19 C20 119.9(13)
C28 C19 C20 117.5(13)
C28 C19 C18 122.0(13)
C8 C7 C6 121.4(15)
C76 C77 C78 120.4(18)
C82 C81 C76 118.4(14)
C80 C81 C76 119.9(15)
C80 C81 C82 121.7(15)
C43 C44 C45 123.2(16)
C70 C69 C68 120.1(14)
C79 C78 C77 122.9(17)
C32 C37 C38 114.6(12)
C36 C37 C38 125.9(13)
C36 C37 C32 119.1(12)
C73 N6 Lu2 116.7(7)
C74 N6 Lu2 125.8(9)
C74 N6 C73 117.4(11)
C75 C74 N6 128.8(13)
C66 C57 O5 123.7(11)
C58 C57 O5 119.7(13)
C58 C57 C66 116.4(12)
C30 C31 C32 122.3(14)
C20 C25 C24 121.5(13)
C26 C25 C24 122.4(14)
C26 C25 C20 116.0(14)
C35 C36 C37 121.2(16)
C47 C46 N4 125.6(11)
C81 C76 C77 117.7(14)
C75 C76 C77 124.4(16)
C75 C76 C81 117.7(15)
C12 C17 N2 112.1(11)
C16 C17 N2 125.5(13)
C16 C17 C12 122.0(13)
C71 C70 C69 118.1(14)
C22 C21 C20 120.7(15)
C57 C66 C65 119.8(12)
C67 C66 C65 119.7(14)
C67 C66 C57 120.4(13)
C71 C72 C73 123.9(15)
C23 C24 C25 120.1(13)
C66 C67 N5 128.3(13)
C47 C56 O4 127.9(11)
C55 C56 O4 115.5(11)
C55 C56 C47 116.5(11)
C4 C9 C10 117.6(13)
C8 C9 C10 124.7(15)
C8 C9 C4 117.6(14)
C25 C20 C19 122.2(13)
C21 C20 C19 120.9(15)
C21 C20 C25 116.5(14)
C76 C75 C74 119.2(14)
C84 C75 C74 118.5(12)
C84 C75 C76 122.2(14)
C14 C13 C12 118.5(13)
C53 C48 C47 120.9(13)
C49 C48 C47 122.3(14)
C49 C48 C53 116.6(12)
C83 C82 C81 123.3(14)
C2 C3 C4 122.0(13)
C84 C83 C82 120.5(15)
C17 C12 N1 115.7(13)
C13 C12 N1 126.0(14)
C13 C12 C17 118.2(12)
C19 C18 N2 127.0(13)
C6 C5 C4 118.0(15)
C27 C26 C25 125.9(16)
C15 C16 C17 118.8(14)
C42 C43 C44 120.4(16)
C36 C35 C34 121.2(17)
C3 C2 C1 120.9(14)
C75 C84 O6 126.3(14)
C83 C84 O6 116.0(14)
C83 C84 C75 117.6(13)
C28 C27 C26 118.0(15)
C58 C59 C60 121.0(16)
C34 C33 C32 125.1(15)
C43 C42 C41 118.2(15)
C72 C71 C70 120.3(15)
C19 C28 O2 124.1(12)
C27 C28 O2 116.0(12)
C27 C28 C19 119.8(13)
C59 C58 C57 123.7(17)
C63 C64 C65 118.6(16)
C79 C80 C81 121.8(17)
C5 C6 C7 122.4(15)
C14 C15 C16 119.5(13)
C62 C61 C60 122.2(17)
C62 C63 C64 122.7(19)
C22 C23 C24 117.4(15)
C23 C22 C21 123.1(15)
C15 C14 C13 122.7(15)
C9 C8 C7 120.6(16)
C51 C52 C53 126.0(17)
C50 C49 C48 122.2(16)
C51 C50 C49 119.8(15)
C80 C79 C78 116.7(15)
C50 C51 C52 116.6(15)
C63 C62 C61 117.8(18)

loop_
_geom_bond_atom_site_label_1
_geom_bond_atom_site_label_2
_geom_bond_distance
Lu1 O4 2.316(9)
Lu1 O1 2.219(8)
Lu1 O3 2.307(7)
Lu1 N3 2.480(10)
Lu1 O2 2.218(8)
Lu1 N1 2.374(10)
Lu1 N4 2.457(10)
Lu1 N2 2.371(10)
Lu2 O4 2.295(8)
Lu2 O5 2.196(8)
Lu2 O3 2.276(8)
Lu2 N5 2.390(10)
Lu2 O7 2.375(9)
Lu2 O6 2.177(8)
Lu2 N6 2.375(10)
O4 C56 1.317(14)
O1 C1 1.311(15)
O5 C57 1.250(15)
O3 C29 1.366(13)
N3 C40 1.390(17)
N3 C39 1.336(14)
O2 C28 1.325(16)
N1 C11 1.339(16)
N1 C12 1.384(16)
C40 C45 1.427(18)
C40 C41 1.37(2)
N4 C45 1.405(16)
N4 C46 1.270(16)
C39 C38 1.444(17)
C38 C29 1.392(18)
C38 C37 1.457(16)
N5 C68 1.427(17)
N5 C67 1.322(16)
C45 C44 1.438(17)
C68 C73 1.481(19)
C68 C69 1.34(2)
C32 C37 1.453(19)
C32 C31 1.35(2)
C32 C33 1.422(18)
C29 C30 1.385(16)
N2 C17 1.431(15)
N2 C18 1.288(17)
C47 C46 1.485(16)
C47 C56 1.356(18)
C47 C48 1.401(15)
C53 C54 1.40(2)
C53 C48 1.41(2)
C53 C52 1.40(2)
C10 C1 1.403(18)
C10 C11 1.439(17)
C10 C9 1.420(18)
C30 C31 1.396(18)
C1 C2 1.449(17)
O7 C85 1.437(14)
C4 C9 1.451(19)
C4 C3 1.38(2)
C4 C5 1.443(19)
C54 C55 1.352(17)
C60 C65 1.40(2)
C60 C59 1.49(3)
C60 C61 1.36(3)
C55 C56 1.483(17)
C34 C35 1.42(2)
C34 C33 1.36(2)
C73 N6 1.387(15)
C73 C72 1.410(17)
C65 C66 1.45(2)
C65 C64 1.40(2)
O6 C84 1.338(15)
C41 C42 1.42(2)
C19 C20 1.48(2)
C19 C18 1.417(19)
C19 C28 1.397(19)
C7 C6 1.39(2)
C7 C8 1.35(2)
C77 C78 1.38(2)
C77 C76 1.39(2)
C81 C76 1.42(2)
C81 C82 1.40(2)
C81 C80 1.46(2)
C44 C43 1.33(2)
C69 C70 1.39(2)
C78 C79 1.45(3)
C37 C36 1.42(2)
N6 C74 1.288(15)
C74 C75 1.436(18)
C57 C66 1.46(2)
C57 C58 1.433(17)
C25 C24 1.410(19)
C25 C20 1.41(2)
C25 C26 1.39(2)
C36 C35 1.38(2)
C76 C75 1.447(18)
C17 C12 1.42(2)
C17 C16 1.375(18)
C70 C71 1.47(2)
C21 C20 1.42(2)
C21 C22 1.37(2)
C66 C67 1.430(18)
C72 C71 1.31(2)
C24 C23 1.41(2)
C9 C8 1.406(19)
C75 C84 1.36(2)
C13 C12 1.43(2)
C13 C14 1.37(2)
C48 C49 1.438(18)
C82 C83 1.32(2)
C3 C2 1.36(2)
C83 C84 1.46(2)
C5 C6 1.34(2)
C26 C27 1.36(2)
C16 C15 1.40(2)
C43 C42 1.43(3)
C27 C28 1.473(17)
C59 C58 1.35(2)
C64 C63 1.39(2)
C80 C79 1.33(2)
C15 C14 1.39(2)
C61 C62 1.33(3)
C63 C62 1.35(3)
C23 C22 1.38(2)
C52 C51 1.36(3)
C49 C50 1.406(19)
C50 C51 1.40(3)

loop_
_smtbx_masks_void_nr
_smtbx_masks_void_average_x
_smtbx_masks_void_average_y
_smtbx_masks_void_average_z
_smtbx_masks_void_volume
_smtbx_masks_void_count_electrons
_smtbx_masks_void_content
1 0.155 0.209 0.033 327.6 127.0 3DCM
2 0.155 0.291 0.533 327.6 121.2 3DCM
3 -0.155 0.709 0.467 327.6 131.6 3DCM
4 -0.155 0.791 0.967 327.6 125.9 3DCM

loop_
_restr_distance_atom_site_label_1
_restr_distance_atom_site_label_2
_restr_distance_site_symmetry_2
_restr_distance_target
_restr_distance_target_weight_param
_restr_distance_diff
Lu2 H7 1 2.9150 0.0200 0.0157
O7 H7 1 0.8700 0.0100 -0.0048
C85 H7 1 1.8665 0.0200 0.0163
